data_4103823
loop_
_publ_author_name
'Erik Peterson'
'Andrey Y. Khalimon'
'Razvan Simionescu'
'Lyudmila G. Kuzmina'
'Judith A. K. Howard'
'Georgii I. Nikonov'

_publ_contact_author
; Dr Georgii I. Nikonov
  Department of Chemistry, Brock University
  500 Glenridge Ave., St. Catharines, L2T 3H2, ON, Canada
;
_publ_contact_author_email gnikonov@brocku.ca
_publ_section_title
;
 Diversity of Catalysis by an Imido-Hydrido Complex of Molybdenum.
 Mechanism of Carbonyl Hydrosilylation and Silane Alcoholysis
;
_journal_name_full 'Journal of the American Chemical Society'
_journal_page_first 908
_journal_page_last 909
_journal_paper_doi 10.1021/ja8085388
_journal_volume 131
_journal_year 2009
_chemical_formula_moiety 'C21 H45 Cl Mo N P3'
_chemical_formula_sum 'C21 H45 Cl Mo N P3'
_chemical_formula_weight 535.88
_chemical_name_systematic
; 
(2,6-disipropylimido)(tris(trimetylphosphine))(hydrido)molybdenum 
chloride 
;
_space_group_IT_number 14
_symmetry_cell_setting monoclinic
_symmetry_space_group_name_Hall '-P 2ybc'
_symmetry_space_group_name_H-M 'P 1 21/c 1'
_atom_sites_solution_hydrogens geom
_atom_sites_solution_primary direct
_atom_sites_solution_secondary difmap
_audit_creation_method SHELXL-97
_cell_angle_alpha 90.00
_cell_angle_beta 114.6640(10)
_cell_angle_gamma 90.00
_cell_formula_units_Z 8
_cell_length_a 21.8377(8)
_cell_length_b 15.3687(6)
_cell_length_c 18.3470(7)
_cell_measurement_reflns_used 4900
_cell_measurement_temperature 120(2)
_cell_measurement_theta_max 29.894
_cell_measurement_theta_min 2.312
_cell_volume 5595.8(4)
_computing_structure_refinement 'SHELXL-97 (Sheldrick, 1997)'
_computing_structure_solution 'SHELXS-97 (Sheldrick, 1990)'
_diffrn_ambient_temperature 120(2)
_diffrn_measured_fraction_theta_full 0.999
_diffrn_measured_fraction_theta_max 0.999
_diffrn_measurement_device_type 'Bruker SMART 6K'
_diffrn_measurement_method \w
_diffrn_radiation_monochromator graphite
_diffrn_radiation_source 'fine-focus sealed tube'
_diffrn_radiation_type MoK\a
_diffrn_radiation_wavelength 0.71073
_diffrn_reflns_av_R_equivalents 0.0621
_diffrn_reflns_av_sigmaI/netI 0.0931
_diffrn_reflns_limit_h_max 27
_diffrn_reflns_limit_h_min -27
_diffrn_reflns_limit_k_max 19
_diffrn_reflns_limit_k_min -19
_diffrn_reflns_limit_l_max 23
_diffrn_reflns_limit_l_min -20
_diffrn_reflns_number 34830
_diffrn_reflns_theta_full 27.00
_diffrn_reflns_theta_max 27.00
_diffrn_reflns_theta_min 1.03
_diffrn_standards_decay_% 0
_diffrn_standards_interval_time 0
_diffrn_standards_number 0
_exptl_absorpt_coefficient_mu 0.743
_exptl_absorpt_correction_T_max 0.9429
_exptl_absorpt_correction_T_min 0.8779
_exptl_absorpt_correction_type multi-scan
_exptl_absorpt_process_details 'SADABS (Bruker, 2004)'
_exptl_crystal_colour yellow
_exptl_crystal_density_diffrn 1.272
_exptl_crystal_density_method 'not measured'
_exptl_crystal_description block
_exptl_crystal_F_000 2256
_exptl_crystal_size_max 0.18
_exptl_crystal_size_mid 0.10
_exptl_crystal_size_min 0.08
_refine_diff_density_max 1.116
_refine_diff_density_min -1.070
_refine_diff_density_rms 0.102
_refine_ls_extinction_method none
_refine_ls_goodness_of_fit_ref 1.020
_refine_ls_hydrogen_treatment mixed
_refine_ls_matrix_type full
_refine_ls_number_parameters 522
_refine_ls_number_reflns 12198
_refine_ls_number_restraints 0
_refine_ls_restrained_S_all 1.020
_refine_ls_R_factor_all 0.0758
_refine_ls_R_factor_gt 0.0456
_refine_ls_shift/su_max 0.001
_refine_ls_shift/su_mean 0.000
_refine_ls_structure_factor_coef Fsqd
_refine_ls_weighting_details 'calc w=1/[\s^2^(Fo^2^)+(0.0182P)^2^+0.0000P] where P=(Fo^2^+2Fc^2^)/3'
_refine_ls_weighting_scheme calc
_refine_ls_wR_factor_gt 0.1023
_refine_ls_wR_factor_ref 0.1133
_reflns_number_gt 8935
_reflns_number_total 12198
_reflns_threshold_expression I>2\s(I)
_cod_data_source_file ja8085388_si_001.cif
_cod_data_source_block 1
_cod_original_sg_symbol_H-M 'P 21/c'
_cod_database_code 4103823

loop_
_symmetry_equiv_pos_as_xyz
'x, y, z'
'-x, y+1/2, -z+1/2'
'-x, -y, -z'
'x, -y-1/2, z-1/2'

loop_
_atom_site_label
_atom_site_type_symbol
_atom_site_fract_x
_atom_site_fract_y
_atom_site_fract_z
_atom_site_U_iso_or_equiv
_atom_site_adp_type
_atom_site_occupancy
_atom_site_symmetry_multiplicity
_atom_site_calc_flag
_atom_site_refinement_flags
Mo1 Mo 0.042461(18) 0.75303(2) 0.70145(2) 0.01869(9) Uani 1 1 d .
Mo2 Mo 0.543866(17) 0.735318(19) 0.34254(2) 0.01792(9) Uani 1 1 d .
Cl1 Cl -0.04568(5) 0.71892(7) 0.75364(7) 0.0284(2) Uani 1 1 d .
Cl2 Cl 0.45625(5) 0.76192(6) 0.20116(6) 0.0270(2) Uani 1 1 d .
P11 P 0.02212(6) 0.91199(6) 0.72934(7) 0.0261(2) Uani 1 1 d .
P12 P -0.05573(6) 0.74990(7) 0.56863(7) 0.0246(2) Uani 1 1 d .
P13 P 0.12653(5) 0.72771(7) 0.84011(7) 0.0223(2) Uani 1 1 d .
P21 P 0.53011(6) 0.57393(6) 0.30140(7) 0.0256(2) Uani 1 1 d .
P22 P 0.44384(6) 0.73699(7) 0.37429(7) 0.0240(2) Uani 1 1 d .
P23 P 0.62737(6) 0.76287(7) 0.28740(7) 0.0234(2) Uani 1 1 d .
N1 N 0.10659(17) 0.76136(19) 0.6678(2) 0.0200(7) Uani 1 1 d .
N2 N 0.60757(17) 0.73413(19) 0.4402(2) 0.0189(7) Uani 1 1 d .
C1 C 0.1614(2) 0.7554(2) 0.6471(2) 0.0223(9) Uani 1 1 d .
C2 C 0.1899(2) 0.8325(3) 0.6327(2) 0.0259(9) Uani 1 1 d .
C3 C 0.2441(2) 0.8255(3) 0.6127(3) 0.0320(10) Uani 1 1 d .
H3A H 0.2633 0.8770 0.6024 0.038 Uiso 1 1 calc R
C4 C 0.2713(2) 0.7460(3) 0.6073(3) 0.0352(11) Uani 1 1 d .
H4A H 0.3087 0.7427 0.5936 0.042 Uiso 1 1 calc R
C5 C 0.2433(2) 0.6711(3) 0.6223(3) 0.0357(11) Uani 1 1 d .
H5A H 0.2624 0.6165 0.6194 0.043 Uiso 1 1 calc R
C6 C 0.1887(2) 0.6731(3) 0.6412(3) 0.0267(9) Uani 1 1 d .
C7 C 0.1620(2) 0.9204(3) 0.6402(3) 0.0296(10) Uani 1 1 d .
H7A H 0.1235 0.9107 0.6553 0.035 Uiso 1 1 calc R
C8 C 0.1354(3) 0.9684(3) 0.5608(3) 0.0555(16) Uani 1 1 d .
H8A H 0.0992 0.9343 0.5202 0.083 Uiso 1 1 calc R
H8B H 0.1720 0.9768 0.5437 0.083 Uiso 1 1 calc R
H8C H 0.1177 1.0252 0.5670 0.083 Uiso 1 1 calc R
C9 C 0.2157(3) 0.9737(3) 0.7069(4) 0.0541(15) Uani 1 1 d .
H9A H 0.1974 1.0310 0.7102 0.081 Uiso 1 1 calc R
H9B H 0.2552 0.9808 0.6951 0.081 Uiso 1 1 calc R
H9C H 0.2289 0.9433 0.7582 0.081 Uiso 1 1 calc R
C10 C 0.1561(2) 0.5900(3) 0.6536(3) 0.0334(11) Uani 1 1 d .
H10A H 0.1347 0.6037 0.6910 0.040 Uiso 1 1 calc R
C11 C 0.1003(3) 0.5617(3) 0.5733(3) 0.0512(15) Uani 1 1 d .
H11A H 0.0672 0.6086 0.5519 0.077 Uiso 1 1 calc R
H11B H 0.0781 0.5095 0.5812 0.077 Uiso 1 1 calc R
H11C H 0.1200 0.5488 0.5353 0.077 Uiso 1 1 calc R
C12 C 0.2069(3) 0.5157(3) 0.6908(4) 0.0620(19) Uani 1 1 d .
H12A H 0.1845 0.4671 0.7044 0.093 Uiso 1 1 calc R
H12B H 0.2443 0.5366 0.7395 0.093 Uiso 1 1 calc R
H12C H 0.2242 0.4960 0.6522 0.093 Uiso 1 1 calc R
C13 C -0.0002(2) 0.9899(3) 0.6462(3) 0.0339(11) Uani 1 1 d .
H13A H -0.0009 1.0489 0.6661 0.051 Uiso 1 1 calc R
H13B H -0.0448 0.9756 0.6045 0.051 Uiso 1 1 calc R
H13C H 0.0333 0.9868 0.6236 0.051 Uiso 1 1 calc R
C14 C 0.0910(3) 0.9735(3) 0.8051(3) 0.0448(13) Uani 1 1 d .
H14A H 0.0762 1.0334 0.8070 0.067 Uiso 1 1 calc R
H14B H 0.1298 0.9741 0.7914 0.067 Uiso 1 1 calc R
H14C H 0.1039 0.9461 0.8577 0.067 Uiso 1 1 calc R
C15 C -0.0447(3) 0.9316(3) 0.7623(3) 0.0408(13) Uani 1 1 d .
H15A H -0.0472 0.9939 0.7718 0.061 Uiso 1 1 calc R
H15B H -0.0350 0.8994 0.8120 0.061 Uiso 1 1 calc R
H15C H -0.0878 0.9119 0.7207 0.061 Uiso 1 1 calc R
C16 C 0.1031(3) 0.7545(3) 0.9214(3) 0.0396(12) Uani 1 1 d .
H16A H 0.1414 0.7439 0.9729 0.059 Uiso 1 1 calc R
H16B H 0.0650 0.7181 0.9176 0.059 Uiso 1 1 calc R
H16C H 0.0901 0.8159 0.9177 0.059 Uiso 1 1 calc R
C17 C 0.2065(2) 0.7843(3) 0.8673(3) 0.0362(11) Uani 1 1 d .
H17A H 0.2375 0.7685 0.9221 0.054 Uiso 1 1 calc R
H17B H 0.1988 0.8473 0.8641 0.054 Uiso 1 1 calc R
H17C H 0.2263 0.7675 0.8301 0.054 Uiso 1 1 calc R
C18 C 0.1584(2) 0.6168(3) 0.8679(3) 0.0350(11) Uani 1 1 d .
H18A H 0.1919 0.6161 0.9237 0.053 Uiso 1 1 calc R
H18B H 0.1793 0.5970 0.8328 0.053 Uiso 1 1 calc R
H18C H 0.1210 0.5780 0.8619 0.053 Uiso 1 1 calc R
C19 C -0.1321(2) 0.8123(3) 0.5493(3) 0.0370(11) Uani 1 1 d .
H19A H -0.1649 0.8025 0.4939 0.055 Uiso 1 1 calc R
H19B H -0.1210 0.8744 0.5573 0.055 Uiso 1 1 calc R
H19C H -0.1514 0.7936 0.5863 0.055 Uiso 1 1 calc R
C20 C -0.0928(3) 0.6424(3) 0.5344(3) 0.0534(15) Uani 1 1 d .
H20A H -0.1289 0.6471 0.4803 0.080 Uiso 1 1 calc R
H20B H -0.1113 0.6199 0.5710 0.080 Uiso 1 1 calc R
H20C H -0.0580 0.6026 0.5337 0.080 Uiso 1 1 calc R
C21 C -0.0347(3) 0.7857(4) 0.4878(3) 0.0458(13) Uani 1 1 d .
H21A H -0.0741 0.7792 0.4365 0.069 Uiso 1 1 calc R
H21B H 0.0024 0.7503 0.4873 0.069 Uiso 1 1 calc R
H21C H -0.0211 0.8470 0.4958 0.069 Uiso 1 1 calc R
C31 C 0.6617(2) 0.7463(2) 0.5143(3) 0.0219(8) Uani 1 1 d .
C32 C 0.6984(2) 0.6722(3) 0.5574(3) 0.0238(9) Uani 1 1 d .
C33 C 0.7523(2) 0.6855(3) 0.6314(3) 0.0300(10) Uani 1 1 d .
H33A H 0.7770 0.6367 0.6609 0.036 Uiso 1 1 calc R
C34 C 0.7709(2) 0.7684(3) 0.6633(3) 0.0321(10) Uani 1 1 d .
H34A H 0.8077 0.7760 0.7140 0.039 Uiso 1 1 calc R
C35 C 0.7352(2) 0.8395(3) 0.6204(3) 0.0283(10) Uani 1 1 d .
H35A H 0.7481 0.8960 0.6425 0.034 Uiso 1 1 calc R
C36 C 0.6814(2) 0.8313(3) 0.5464(3) 0.0255(9) Uani 1 1 d .
C37 C 0.6774(2) 0.5815(3) 0.5254(3) 0.0279(10) Uani 1 1 d .
H37A H 0.6426 0.5866 0.4689 0.033 Uiso 1 1 calc R
C38 C 0.6448(3) 0.5346(3) 0.5743(3) 0.0449(13) Uani 1 1 d .
H38A H 0.6052 0.5674 0.5708 0.067 Uiso 1 1 calc R
H38B H 0.6774 0.5308 0.6305 0.067 Uiso 1 1 calc R
H38C H 0.6312 0.4759 0.5528 0.067 Uiso 1 1 calc R
C39 C 0.7364(3) 0.5288(3) 0.5240(3) 0.0456(13) Uani 1 1 d .
H39A H 0.7562 0.5600 0.4925 0.068 Uiso 1 1 calc R
H39B H 0.7201 0.4718 0.4996 0.068 Uiso 1 1 calc R
H39C H 0.7705 0.5208 0.5790 0.068 Uiso 1 1 calc R
C40 C 0.6433(2) 0.9105(2) 0.4999(3) 0.0280(10) Uani 1 1 d .
H40A H 0.6216 0.8943 0.4418 0.034 Uiso 1 1 calc R
C41 C 0.6878(3) 0.9898(3) 0.5082(3) 0.0507(15) Uani 1 1 d .
H41A H 0.7249 0.9736 0.4941 0.076 Uiso 1 1 calc R
H41B H 0.7061 1.0108 0.5637 0.076 Uiso 1 1 calc R
H41C H 0.6609 1.0359 0.4721 0.076 Uiso 1 1 calc R
C42 C 0.5868(3) 0.9341(3) 0.5255(3) 0.0454(13) Uani 1 1 d .
H42A H 0.5604 0.9827 0.4928 0.068 Uiso 1 1 calc R
H42B H 0.6065 0.9511 0.5822 0.068 Uiso 1 1 calc R
H42C H 0.5573 0.8836 0.5180 0.068 Uiso 1 1 calc R
C43 C 0.5091(2) 0.4979(3) 0.3644(3) 0.0335(11) Uani 1 1 d .
H43A H 0.5098 0.4382 0.3459 0.050 Uiso 1 1 calc R
H43B H 0.4641 0.5112 0.3610 0.050 Uiso 1 1 calc R
H43C H 0.5423 0.5034 0.4202 0.050 Uiso 1 1 calc R
C44 C 0.6014(2) 0.5142(3) 0.2976(3) 0.0359(11) Uani 1 1 d .
H44A H 0.5887 0.4531 0.2843 0.054 Uiso 1 1 calc R
H44B H 0.6400 0.5177 0.3499 0.054 Uiso 1 1 calc R
H44C H 0.6135 0.5399 0.2565 0.054 Uiso 1 1 calc R
C45 C 0.4660(3) 0.5496(3) 0.2019(3) 0.0402(12) Uani 1 1 d .
H45A H 0.4654 0.4869 0.1920 0.060 Uiso 1 1 calc R
H45B H 0.4762 0.5809 0.1617 0.060 Uiso 1 1 calc R
H45C H 0.4218 0.5681 0.1982 0.060 Uiso 1 1 calc R
C46 C 0.6046(3) 0.7360(3) 0.1832(3) 0.0414(12) Uani 1 1 d .
H46A H 0.6412 0.7529 0.1685 0.062 Uiso 1 1 calc R
H46B H 0.5634 0.7673 0.1493 0.062 Uiso 1 1 calc R
H46C H 0.5967 0.6732 0.1754 0.062 Uiso 1 1 calc R
C47 C 0.6546(3) 0.8748(3) 0.2891(4) 0.0492(15) Uani 1 1 d .
H47A H 0.6885 0.8776 0.2672 0.074 Uiso 1 1 calc R
H47B H 0.6741 0.8962 0.3445 0.074 Uiso 1 1 calc R
H47C H 0.6158 0.9109 0.2566 0.074 Uiso 1 1 calc R
C48 C 0.7083(2) 0.7093(3) 0.3396(3) 0.0361(11) Uani 1 1 d .
H48A H 0.7391 0.7277 0.3161 0.054 Uiso 1 1 calc R
H48B H 0.7021 0.6461 0.3344 0.054 Uiso 1 1 calc R
H48C H 0.7273 0.7253 0.3965 0.054 Uiso 1 1 calc R
C49 C 0.3706(2) 0.6708(3) 0.3165(3) 0.0350(11) Uani 1 1 d .
H49A H 0.3358 0.6800 0.3364 0.052 Uiso 1 1 calc R
H49B H 0.3835 0.6093 0.3222 0.052 Uiso 1 1 calc R
H49C H 0.3529 0.6875 0.2599 0.052 Uiso 1 1 calc R
C50 C 0.4029(3) 0.8422(3) 0.3660(4) 0.0464(14) Uani 1 1 d .
H50A H 0.3672 0.8371 0.3848 0.070 Uiso 1 1 calc R
H50B H 0.3833 0.8611 0.3098 0.070 Uiso 1 1 calc R
H50C H 0.4362 0.8851 0.3988 0.070 Uiso 1 1 calc R
C51 C 0.4634(3) 0.7039(3) 0.4768(3) 0.0403(12) Uani 1 1 d .
H51A H 0.4236 0.7120 0.4879 0.060 Uiso 1 1 calc R
H51B H 0.5006 0.7394 0.5140 0.060 Uiso 1 1 calc R
H51C H 0.4765 0.6424 0.4837 0.060 Uiso 1 1 calc R
H2 H 0.531(2) 0.848(2) 0.333(2) 0.023(10) Uiso 1 1 d .
H1 H 0.031(2) 0.640(3) 0.687(3) 0.032(12) Uiso 1 1 d .

loop_
_atom_site_aniso_label
_atom_site_aniso_U_11
_atom_site_aniso_U_22
_atom_site_aniso_U_33
_atom_site_aniso_U_23
_atom_site_aniso_U_13
_atom_site_aniso_U_12
Mo1 0.01910(18) 0.01771(15) 0.01866(18) 0.00023(12) 0.00728(15) 0.00073(12)
Mo2 0.01767(18) 0.01670(15) 0.01739(18) 0.00024(12) 0.00535(15) -0.00088(12)
Cl1 0.0257(6) 0.0309(5) 0.0316(6) 0.0031(4) 0.0150(5) -0.0009(4)
Cl2 0.0230(5) 0.0313(5) 0.0214(5) 0.0031(4) 0.0040(4) -0.0005(4)
P11 0.0283(6) 0.0191(5) 0.0281(6) -0.0025(4) 0.0090(5) 0.0028(4)
P12 0.0252(6) 0.0258(5) 0.0207(6) -0.0004(4) 0.0075(5) -0.0004(4)
P13 0.0195(6) 0.0257(5) 0.0208(6) 0.0024(4) 0.0076(5) 0.0021(4)
P21 0.0306(7) 0.0176(5) 0.0291(6) -0.0037(4) 0.0128(5) -0.0032(4)
P22 0.0232(6) 0.0250(5) 0.0238(6) 0.0018(4) 0.0097(5) 0.0005(4)
P23 0.0211(6) 0.0247(5) 0.0244(6) 0.0027(4) 0.0095(5) -0.0006(4)
N1 0.0216(18) 0.0173(15) 0.0175(17) -0.0010(12) 0.0046(15) -0.0005(13)
N2 0.0190(18) 0.0182(15) 0.0191(17) 0.0006(12) 0.0077(15) 0.0004(12)
C1 0.018(2) 0.029(2) 0.015(2) -0.0003(16) 0.0027(17) 0.0027(16)
C2 0.021(2) 0.031(2) 0.019(2) -0.0022(17) 0.0027(19) -0.0012(17)
C3 0.024(3) 0.043(3) 0.025(2) -0.0043(19) 0.007(2) -0.0106(19)
C4 0.023(2) 0.061(3) 0.023(2) -0.003(2) 0.010(2) 0.002(2)
C5 0.033(3) 0.049(3) 0.025(3) -0.001(2) 0.012(2) 0.012(2)
C6 0.026(2) 0.035(2) 0.019(2) -0.0006(17) 0.010(2) 0.0060(18)
C7 0.031(3) 0.025(2) 0.033(3) 0.0002(18) 0.014(2) -0.0061(17)
C8 0.081(5) 0.044(3) 0.053(4) 0.022(3) 0.039(4) 0.022(3)
C9 0.049(4) 0.043(3) 0.062(4) -0.022(3) 0.015(3) -0.013(3)
C10 0.048(3) 0.022(2) 0.040(3) 0.0073(18) 0.028(3) 0.0138(19)
C11 0.075(4) 0.030(3) 0.056(4) -0.011(2) 0.034(3) -0.015(3)
C12 0.084(5) 0.045(3) 0.082(5) 0.030(3) 0.060(4) 0.036(3)
C13 0.036(3) 0.024(2) 0.039(3) 0.0035(19) 0.013(2) 0.0065(19)
C14 0.050(3) 0.030(3) 0.041(3) -0.005(2) 0.005(3) 0.000(2)
C15 0.054(3) 0.028(2) 0.055(3) -0.005(2) 0.036(3) 0.009(2)
C16 0.045(3) 0.052(3) 0.022(2) 0.003(2) 0.014(2) 0.011(2)
C17 0.025(3) 0.044(3) 0.033(3) 0.003(2) 0.005(2) -0.005(2)
C18 0.035(3) 0.032(2) 0.032(3) 0.0061(19) 0.009(2) 0.0065(19)
C19 0.031(3) 0.039(3) 0.036(3) 0.005(2) 0.009(2) 0.001(2)
C20 0.053(4) 0.034(3) 0.052(4) -0.007(2) 0.001(3) -0.011(2)
C21 0.040(3) 0.071(4) 0.030(3) 0.012(2) 0.018(3) 0.008(3)
C31 0.016(2) 0.027(2) 0.024(2) -0.0015(16) 0.0089(18) -0.0032(16)
C32 0.020(2) 0.030(2) 0.024(2) 0.0063(17) 0.0127(19) 0.0045(16)
C33 0.022(2) 0.041(2) 0.029(3) 0.0065(19) 0.012(2) 0.0065(19)
C34 0.024(2) 0.055(3) 0.017(2) -0.0059(19) 0.007(2) -0.003(2)
C35 0.026(2) 0.033(2) 0.023(2) -0.0053(17) 0.008(2) -0.0050(18)
C36 0.024(2) 0.031(2) 0.026(2) -0.0069(17) 0.014(2) -0.0067(17)
C37 0.029(3) 0.025(2) 0.025(2) 0.0063(17) 0.007(2) 0.0025(17)
C38 0.055(4) 0.040(3) 0.037(3) 0.005(2) 0.015(3) -0.012(2)
C39 0.040(3) 0.042(3) 0.051(3) 0.000(2) 0.014(3) 0.012(2)
C40 0.035(3) 0.021(2) 0.029(2) -0.0051(16) 0.014(2) -0.0077(17)
C41 0.052(4) 0.035(3) 0.055(4) 0.003(2) 0.013(3) -0.020(2)
C42 0.045(3) 0.032(3) 0.060(4) 0.005(2) 0.023(3) 0.008(2)
C43 0.041(3) 0.020(2) 0.040(3) 0.0000(18) 0.018(2) 0.0007(18)
C44 0.045(3) 0.025(2) 0.046(3) -0.007(2) 0.028(3) 0.0007(19)
C45 0.047(3) 0.031(2) 0.035(3) -0.013(2) 0.010(3) -0.014(2)
C46 0.031(3) 0.067(3) 0.028(3) 0.001(2) 0.014(2) 0.001(2)
C47 0.056(4) 0.032(3) 0.082(4) 0.000(3) 0.051(4) -0.008(2)
C48 0.026(3) 0.047(3) 0.036(3) 0.010(2) 0.014(2) 0.007(2)
C49 0.023(2) 0.041(3) 0.036(3) 0.001(2) 0.007(2) -0.0043(19)
C50 0.050(4) 0.033(3) 0.067(4) -0.002(2) 0.035(3) 0.005(2)
C51 0.040(3) 0.055(3) 0.030(3) 0.001(2) 0.019(2) -0.011(2)

loop_
_atom_type_symbol
_atom_type_description
_atom_type_scat_dispersion_real
_atom_type_scat_dispersion_imag
_atom_type_scat_source
C C 0.0033 0.0016 'International Tables Vol C Tables 4.2.6.8 and 6.1.1.4'
H H 0.0000 0.0000 'International Tables Vol C Tables 4.2.6.8 and 6.1.1.4'
N N 0.0061 0.0033 'International Tables Vol C Tables 4.2.6.8 and 6.1.1.4'
Cl Cl 0.1484 0.1585 'International Tables Vol C Tables 4.2.6.8 and 6.1.1.4'
Mo Mo -1.6832 0.6857 'International Tables Vol C Tables 4.2.6.8 and 6.1.1.4'
P P 0.1023 0.0942 'International Tables Vol C Tables 4.2.6.8 and 6.1.1.4'

loop_
_geom_angle_atom_site_label_1
_geom_angle_atom_site_label_2
_geom_angle_atom_site_label_3
_geom_angle
N1 Mo1 P13 90.83(11)
N1 Mo1 P12 98.35(11)
P13 Mo1 P12 166.78(4)
N1 Mo1 Cl1 172.04(10)
P13 Mo1 Cl1 86.19(4)
P12 Mo1 Cl1 83.45(4)
N1 Mo1 P11 103.30(10)
P13 Mo1 P11 93.47(4)
P12 Mo1 P11 93.64(4)
Cl1 Mo1 P11 84.26(4)
N1 Mo1 H1 96.2(13)
P13 Mo1 H1 90.0(14)
P12 Mo1 H1 79.7(15)
Cl1 Mo1 H1 76.4(13)
P11 Mo1 H1 160.1(13)
N2 Mo2 P23 90.79(11)
N2 Mo2 P22 99.27(11)
P23 Mo2 P22 165.57(4)
N2 Mo2 Cl2 171.05(10)
P23 Mo2 Cl2 85.64(4)
P22 Mo2 Cl2 82.88(4)
N2 Mo2 P21 103.63(10)
P23 Mo2 P21 93.50(4)
P22 Mo2 P21 94.15(4)
Cl2 Mo2 P21 84.80(4)
N2 Mo2 H2 97.8(13)
P23 Mo2 H2 84.3(12)
P22 Mo2 H2 84.1(12)
Cl2 Mo2 H2 73.7(13)
P21 Mo2 H2 158.5(13)
C15 P11 C14 100.4(2)
C15 P11 C13 101.3(2)
C14 P11 C13 98.2(2)
C15 P11 Mo1 116.84(15)
C14 P11 Mo1 119.13(16)
C13 P11 Mo1 117.49(15)
C21 P12 C19 101.8(2)
C21 P12 C20 102.7(3)
C19 P12 C20 99.8(2)
C21 P12 Mo1 112.77(18)
C19 P12 Mo1 121.64(17)
C20 P12 Mo1 115.50(18)
C16 P13 C17 103.5(2)
C16 P13 C18 100.8(2)
C17 P13 C18 99.1(2)
C16 P13 Mo1 117.88(17)
C17 P13 Mo1 114.93(16)
C18 P13 Mo1 117.79(16)
C45 P21 C44 99.7(2)
C45 P21 C43 102.3(2)
C44 P21 C43 98.3(2)
C45 P21 Mo2 116.07(15)
C44 P21 Mo2 119.79(15)
C43 P21 Mo2 117.33(14)
C49 P22 C51 102.5(2)
C49 P22 C50 99.5(2)
C51 P22 C50 103.3(2)
C49 P22 Mo2 120.26(16)
C51 P22 Mo2 112.93(17)
C50 P22 Mo2 115.98(17)
C46 P23 C47 100.3(3)
C46 P23 C48 103.4(2)
C47 P23 C48 100.4(2)
C46 P23 Mo2 118.01(17)
C47 P23 Mo2 116.67(16)
C48 P23 Mo2 115.43(16)
C1 N1 Mo1 170.9(3)
C31 N2 Mo2 170.4(3)
N1 C1 C2 119.2(3)
N1 C1 C6 120.8(3)
C2 C1 C6 120.0(4)
C3 C2 C1 118.5(4)
C3 C2 C7 121.1(4)
C1 C2 C7 120.4(4)
C4 C3 C2 122.0(4)
C4 C3 H3A 119.0
C2 C3 H3A 119.0
C5 C4 C3 118.8(4)
C5 C4 H4A 120.6
C3 C4 H4A 120.6
C6 C5 C4 122.3(4)
C6 C5 H5A 118.8
C4 C5 H5A 118.8
C5 C6 C1 118.4(4)
C5 C6 C10 121.9(4)
C1 C6 C10 119.7(4)
C2 C7 C8 110.8(4)
C2 C7 C9 110.3(4)
C8 C7 C9 111.5(4)
C2 C7 H7A 108.0
C8 C7 H7A 108.0
C9 C7 H7A 108.0
C7 C8 H8A 109.5
C7 C8 H8B 109.5
H8A C8 H8B 109.5
C7 C8 H8C 109.5
H8A C8 H8C 109.5
H8B C8 H8C 109.5
C7 C9 H9A 109.5
C7 C9 H9B 109.5
H9A C9 H9B 109.5
C7 C9 H9C 109.5
H9A C9 H9C 109.5
H9B C9 H9C 109.5
C6 C10 C11 109.1(4)
C6 C10 C12 113.1(4)
C11 C10 C12 110.6(4)
C6 C10 H10A 108.0
C11 C10 H10A 108.0
C12 C10 H10A 108.0
C10 C11 H11A 109.5
C10 C11 H11B 109.5
H11A C11 H11B 109.5
C10 C11 H11C 109.5
H11A C11 H11C 109.5
H11B C11 H11C 109.5
C10 C12 H12A 109.5
C10 C12 H12B 109.5
H12A C12 H12B 109.5
C10 C12 H12C 109.5
H12A C12 H12C 109.5
H12B C12 H12C 109.5
P11 C13 H13A 109.5
P11 C13 H13B 109.5
H13A C13 H13B 109.5
P11 C13 H13C 109.5
H13A C13 H13C 109.5
H13B C13 H13C 109.5
P11 C14 H14A 109.5
P11 C14 H14B 109.5
H14A C14 H14B 109.5
P11 C14 H14C 109.5
H14A C14 H14C 109.5
H14B C14 H14C 109.5
P11 C15 H15A 109.5
P11 C15 H15B 109.5
H15A C15 H15B 109.5
P11 C15 H15C 109.5
H15A C15 H15C 109.5
H15B C15 H15C 109.5
P13 C16 H16A 109.5
P13 C16 H16B 109.5
H16A C16 H16B 109.5
P13 C16 H16C 109.5
H16A C16 H16C 109.5
H16B C16 H16C 109.5
P13 C17 H17A 109.5
P13 C17 H17B 109.5
H17A C17 H17B 109.5
P13 C17 H17C 109.5
H17A C17 H17C 109.5
H17B C17 H17C 109.5
P13 C18 H18A 109.5
P13 C18 H18B 109.5
H18A C18 H18B 109.5
P13 C18 H18C 109.5
H18A C18 H18C 109.5
H18B C18 H18C 109.5
P12 C19 H19A 109.5
P12 C19 H19B 109.5
H19A C19 H19B 109.5
P12 C19 H19C 109.5
H19A C19 H19C 109.5
H19B C19 H19C 109.5
P12 C20 H20A 109.5
P12 C20 H20B 109.5
H20A C20 H20B 109.5
P12 C20 H20C 109.5
H20A C20 H20C 109.5
H20B C20 H20C 109.5
P12 C21 H21A 109.5
P12 C21 H21B 109.5
H21A C21 H21B 109.5
P12 C21 H21C 109.5
H21A C21 H21C 109.5
H21B C21 H21C 109.5
N2 C31 C36 120.9(4)
N2 C31 C32 119.0(3)
C36 C31 C32 120.1(4)
C33 C32 C31 118.3(4)
C33 C32 C37 120.8(4)
C31 C32 C37 120.9(4)
C34 C33 C32 121.7(4)
C34 C33 H33A 119.2
C32 C33 H33A 119.2
C35 C34 C33 119.3(4)
C35 C34 H34A 120.4
C33 C34 H34A 120.4
C34 C35 C36 122.3(4)
C34 C35 H35A 118.9
C36 C35 H35A 118.9
C35 C36 C31 118.4(4)
C35 C36 C40 121.4(4)
C31 C36 C40 120.2(4)
C32 C37 C39 112.0(4)
C32 C37 C38 110.2(4)
C39 C37 C38 111.1(4)
C32 C37 H37A 107.8
C39 C37 H37A 107.8
C38 C37 H37A 107.8
C37 C38 H38A 109.5
C37 C38 H38B 109.5
H38A C38 H38B 109.5
C37 C38 H38C 109.5
H38A C38 H38C 109.5
H38B C38 H38C 109.5
C37 C39 H39A 109.5
C37 C39 H39B 109.5
H39A C39 H39B 109.5
C37 C39 H39C 109.5
H39A C39 H39C 109.5
H39B C39 H39C 109.5
C41 C40 C36 114.0(4)
C41 C40 C42 109.9(4)
C36 C40 C42 109.9(3)
C41 C40 H40A 107.6
C36 C40 H40A 107.6
C42 C40 H40A 107.6
C40 C41 H41A 109.5
C40 C41 H41B 109.5
H41A C41 H41B 109.5
C40 C41 H41C 109.5
H41A C41 H41C 109.5
H41B C41 H41C 109.5
C40 C42 H42A 109.5
C40 C42 H42B 109.5
H42A C42 H42B 109.5
C40 C42 H42C 109.5
H42A C42 H42C 109.5
H42B C42 H42C 109.5
P21 C43 H43A 109.5
P21 C43 H43B 109.5
H43A C43 H43B 109.5
P21 C43 H43C 109.5
H43A C43 H43C 109.5
H43B C43 H43C 109.5
P21 C44 H44A 109.5
P21 C44 H44B 109.5
H44A C44 H44B 109.5
P21 C44 H44C 109.5
H44A C44 H44C 109.5
H44B C44 H44C 109.5
P21 C45 H45A 109.5
P21 C45 H45B 109.5
H45A C45 H45B 109.5
P21 C45 H45C 109.5
H45A C45 H45C 109.5
H45B C45 H45C 109.5
P23 C46 H46A 109.5
P23 C46 H46B 109.5
H46A C46 H46B 109.5
P23 C46 H46C 109.5
H46A C46 H46C 109.5
H46B C46 H46C 109.5
P23 C47 H47A 109.5
P23 C47 H47B 109.5
H47A C47 H47B 109.5
P23 C47 H47C 109.5
H47A C47 H47C 109.5
H47B C47 H47C 109.5
P23 C48 H48A 109.5
P23 C48 H48B 109.5
H48A C48 H48B 109.5
P23 C48 H48C 109.5
H48A C48 H48C 109.5
H48B C48 H48C 109.5
P22 C49 H49A 109.5
P22 C49 H49B 109.5
H49A C49 H49B 109.5
P22 C49 H49C 109.5
H49A C49 H49C 109.5
H49B C49 H49C 109.5
P22 C50 H50A 109.5
P22 C50 H50B 109.5
H50A C50 H50B 109.5
P22 C50 H50C 109.5
H50A C50 H50C 109.5
H50B C50 H50C 109.5
P22 C51 H51A 109.5
P22 C51 H51B 109.5
H51A C51 H51B 109.5
P22 C51 H51C 109.5
H51A C51 H51C 109.5
H51B C51 H51C 109.5

loop_
_geom_bond_atom_site_label_1
_geom_bond_atom_site_label_2
_geom_bond_distance
Mo1 N1 1.755(3)
Mo1 P13 2.4690(12)
Mo1 P12 2.4854(12)
Mo1 Cl1 2.5367(11)
Mo1 P11 2.5723(10)
Mo1 H1 1.76(4)
Mo2 N2 1.751(3)
Mo2 P23 2.4633(11)
Mo2 P22 2.4845(12)
Mo2 Cl2 2.5327(11)
Mo2 P21 2.5735(10)
Mo2 H2 1.76(4)
P11 C15 1.822(4)
P11 C14 1.829(5)
P11 C13 1.838(4)
P12 C21 1.812(5)
P12 C19 1.826(5)
P12 C20 1.832(5)
P13 C16 1.815(5)
P13 C17 1.825(4)
P13 C18 1.831(4)
P21 C45 1.817(5)
P21 C44 1.833(4)
P21 C43 1.832(4)
P22 C49 1.818(4)
P22 C51 1.819(5)
P22 C50 1.824(5)
P23 C46 1.810(5)
P23 C47 1.816(4)
P23 C48 1.818(4)
N1 C1 1.401(5)
N2 C31 1.393(5)
C1 C2 1.414(6)
C1 C6 1.422(5)
C2 C3 1.383(6)
C2 C7 1.511(6)
C3 C4 1.380(6)
C3 H3A 0.9500
C4 C5 1.384(7)
C4 H4A 0.9500
C5 C6 1.372(6)
C5 H5A 0.9500
C6 C10 1.526(6)
C7 C8 1.516(6)
C7 C9 1.532(6)
C7 H7A 1.0000
C8 H8A 0.9800
C8 H8B 0.9800
C8 H8C 0.9800
C9 H9A 0.9800
C9 H9B 0.9800
C9 H9C 0.9800
C10 C11 1.532(7)
C10 C12 1.539(6)
C10 H10A 1.0000
C11 H11A 0.9800
C11 H11B 0.9800
C11 H11C 0.9800
C12 H12A 0.9800
C12 H12B 0.9800
C12 H12C 0.9800
C13 H13A 0.9800
C13 H13B 0.9800
C13 H13C 0.9800
C14 H14A 0.9800
C14 H14B 0.9800
C14 H14C 0.9800
C15 H15A 0.9800
C15 H15B 0.9800
C15 H15C 0.9800
C16 H16A 0.9800
C16 H16B 0.9800
C16 H16C 0.9800
C17 H17A 0.9800
C17 H17B 0.9800
C17 H17C 0.9800
C18 H18A 0.9800
C18 H18B 0.9800
C18 H18C 0.9800
C19 H19A 0.9800
C19 H19B 0.9800
C19 H19C 0.9800
C20 H20A 0.9800
C20 H20B 0.9800
C20 H20C 0.9800
C21 H21A 0.9800
C21 H21B 0.9800
C21 H21C 0.9800
C31 C36 1.423(5)
C31 C32 1.426(5)
C32 C33 1.392(6)
C32 C37 1.509(6)
C33 C34 1.389(6)
C33 H33A 0.9500
C34 C35 1.382(6)
C34 H34A 0.9500
C35 C36 1.382(6)
C35 H35A 0.9500
C36 C40 1.520(6)
C37 C39 1.530(6)
C37 C38 1.537(6)
C37 H37A 1.0000
C38 H38A 0.9800
C38 H38B 0.9800
C38 H38C 0.9800
C39 H39A 0.9800
C39 H39B 0.9800
C39 H39C 0.9800
C40 C41 1.526(6)
C40 C42 1.535(6)
C40 H40A 1.0000
C41 H41A 0.9800
C41 H41B 0.9800
C41 H41C 0.9800
C42 H42A 0.9800
C42 H42B 0.9800
C42 H42C 0.9800
C43 H43A 0.9800
C43 H43B 0.9800
C43 H43C 0.9800
C44 H44A 0.9800
C44 H44B 0.9800
C44 H44C 0.9800
C45 H45A 0.9800
C45 H45B 0.9800
C45 H45C 0.9800
C46 H46A 0.9800
C46 H46B 0.9800
C46 H46C 0.9800
C47 H47A 0.9800
C47 H47B 0.9800
C47 H47C 0.9800
C48 H48A 0.9800
C48 H48B 0.9800
C48 H48C 0.9800
C49 H49A 0.9800
C49 H49B 0.9800
C49 H49C 0.9800
C50 H50A 0.9800
C50 H50B 0.9800
C50 H50C 0.9800
C51 H51A 0.9800
C51 H51B 0.9800
C51 H51C 0.9800

loop_
_geom_torsion_atom_site_label_1
_geom_torsion_atom_site_label_2
_geom_torsion_atom_site_label_3
_geom_torsion_atom_site_label_4
_geom_torsion
N1 Mo1 P11 C15 177.6(2)
P13 Mo1 P11 C15 -90.7(2)
P12 Mo1 P11 C15 78.1(2)
Cl1 Mo1 P11 C15 -4.9(2)
N1 Mo1 P11 C14 -61.5(2)
P13 Mo1 P11 C14 30.2(2)
P12 Mo1 P11 C14 -160.9(2)
Cl1 Mo1 P11 C14 116.0(2)
N1 Mo1 P11 C13 56.9(2)
P13 Mo1 P11 C13 148.54(18)
P12 Mo1 P11 C13 -42.61(18)
Cl1 Mo1 P11 C13 -125.65(18)
N1 Mo1 P12 C21 -15.7(2)
P13 Mo1 P12 C21 -149.2(2)
Cl1 Mo1 P12 C21 172.1(2)
P11 Mo1 P12 C21 88.4(2)
N1 Mo1 P12 C19 -136.9(2)
P13 Mo1 P12 C19 89.5(2)
Cl1 Mo1 P12 C19 50.87(18)
P11 Mo1 P12 C19 -32.92(18)
N1 Mo1 P12 C20 102.0(2)
P13 Mo1 P12 C20 -31.5(3)
Cl1 Mo1 P12 C20 -70.2(2)
P11 Mo1 P12 C20 -153.9(2)
N1 Mo1 P13 C16 155.8(2)
P12 Mo1 P13 C16 -70.1(3)
Cl1 Mo1 P13 C16 -31.61(19)
P11 Mo1 P13 C16 52.39(19)
N1 Mo1 P13 C17 33.2(2)
P12 Mo1 P13 C17 167.4(2)
Cl1 Mo1 P13 C17 -154.16(18)
P11 Mo1 P13 C17 -70.16(18)
N1 Mo1 P13 C18 -83.0(2)
P12 Mo1 P13 C18 51.2(3)
Cl1 Mo1 P13 C18 89.60(18)
P11 Mo1 P13 C18 173.60(18)
N2 Mo2 P21 C45 179.1(2)
P23 Mo2 P21 C45 -89.22(19)
P22 Mo2 P21 C45 78.53(19)
Cl2 Mo2 P21 C45 -3.92(19)
N2 Mo2 P21 C44 -61.1(2)
P23 Mo2 P21 C44 30.6(2)
P22 Mo2 P21 C44 -161.7(2)
Cl2 Mo2 P21 C44 115.9(2)
N2 Mo2 P21 C43 57.8(2)
P23 Mo2 P21 C43 149.48(18)
P22 Mo2 P21 C43 -42.77(18)
Cl2 Mo2 P21 C43 -125.22(18)
N2 Mo2 P22 C49 -138.7(2)
P23 Mo2 P22 C49 87.7(2)
Cl2 Mo2 P22 C49 50.13(18)
P21 Mo2 P22 C49 -34.10(18)
N2 Mo2 P22 C51 -17.4(2)
P23 Mo2 P22 C51 -151.1(2)
Cl2 Mo2 P22 C51 171.34(18)
P21 Mo2 P22 C51 87.12(18)
N2 Mo2 P22 C50 101.5(2)
P23 Mo2 P22 C50 -32.1(3)
Cl2 Mo2 P22 C50 -69.7(2)
P21 Mo2 P22 C50 -154.0(2)
N2 Mo2 P23 C46 158.7(2)
P22 Mo2 P23 C46 -66.9(3)
Cl2 Mo2 P23 C46 -29.5(2)
P21 Mo2 P23 C46 55.0(2)
N2 Mo2 P23 C47 -81.7(3)
P22 Mo2 P23 C47 52.7(3)
Cl2 Mo2 P23 C47 90.0(2)
P21 Mo2 P23 C47 174.5(2)
N2 Mo2 P23 C48 35.8(2)
P22 Mo2 P23 C48 170.2(2)
Cl2 Mo2 P23 C48 -152.41(19)
P21 Mo2 P23 C48 -67.90(19)
N1 C1 C2 C3 179.6(4)
C6 C1 C2 C3 0.2(6)
N1 C1 C2 C7 0.5(6)
C6 C1 C2 C7 -179.0(4)
C1 C2 C3 C4 -0.6(6)
C7 C2 C3 C4 178.5(4)
C2 C3 C4 C5 0.1(7)
C3 C4 C5 C6 1.0(7)
C4 C5 C6 C1 -1.4(7)
C4 C5 C6 C10 177.0(4)
N1 C1 C6 C5 -178.7(4)
C2 C1 C6 C5 0.8(6)
N1 C1 C6 C10 2.9(6)
C2 C1 C6 C10 -177.7(4)
C3 C2 C7 C8 62.3(6)
C1 C2 C7 C8 -118.6(5)
C3 C2 C7 C9 -61.7(6)
C1 C2 C7 C9 117.4(5)
C5 C6 C10 C11 -90.2(5)
C1 C6 C10 C11 88.2(5)
C5 C6 C10 C12 33.3(6)
C1 C6 C10 C12 -148.3(4)
N2 C31 C32 C33 -179.9(4)
C36 C31 C32 C33 1.3(6)
N2 C31 C32 C37 -2.6(6)
C36 C31 C32 C37 178.5(4)
C31 C32 C33 C34 -0.4(6)
C37 C32 C33 C34 -177.6(4)
C32 C33 C34 C35 -0.3(7)
C33 C34 C35 C36 -0.1(7)
C34 C35 C36 C31 1.0(6)
C34 C35 C36 C40 -179.5(4)
N2 C31 C36 C35 179.6(4)
C32 C31 C36 C35 -1.6(6)
N2 C31 C36 C40 0.0(6)
C32 C31 C36 C40 178.8(4)
C33 C32 C37 C39 -53.6(5)
C31 C32 C37 C39 129.2(4)
C33 C32 C37 C38 70.5(5)
C31 C32 C37 C38 -106.6(5)
C35 C36 C40 C41 36.5(6)
C31 C36 C40 C41 -144.0(4)
C35 C36 C40 C42 -87.4(5)
C31 C36 C40 C42 92.1(5)
